data_2237146
loop_
_publ_author_name
'Bugenhagen, Bernhard'
'Al Jasem, Yosef'
'al Hindawi, Bassam'
'Al Rawashdeh, Nathir'
'Thiemann, Thies'

_publ_section_title
;
 Ethyl (<i>E</i>)-3-(anthracen-9-yl)prop-2-enoate
;
_journal_coeditor_code GK2545
_journal_issue 1
_journal_name_full 'Acta Crystallographica Section E'
_journal_page_first o130
_journal_page_last o131
_journal_paper_doi 10.1107/S1600536812051033
_journal_volume 69
_journal_year 2013
_chemical_formula_iupac 'C19 H16 O2'
_chemical_formula_moiety 'C19 H16 O2'
_chemical_formula_sum 'C19 H16 O2'
_chemical_formula_weight 276.32
_chemical_melting_point 353.6
_chemical_name_common ethyl-3-(9-anthracenyl)acrylate
_chemical_name_systematic
;
Ethyl (<i>E</i>)-3-(anthracen-9-yl)prop-2-enoate
;
_space_group_crystal_system triclinic
_space_group_IT_number 2
_space_group_name_Hall '-P 1'
_space_group_name_H-M_alt 'P -1'
_symmetry_space_group_name_Hall '-P 1'
_symmetry_space_group_name_H-M 'P -1'
_atom_sites_solution_hydrogens geom
_atom_sites_solution_primary direct
_atom_sites_solution_secondary difmap
_cell_angle_alpha 84.389(4)
_cell_angle_beta 84.620(4)
_cell_angle_gamma 70.771(5)
_cell_formula_units_Z 4
_cell_length_a 8.8700(5)
_cell_length_b 12.8918(7)
_cell_length_c 13.1062(7)
_cell_measurement_reflns_used 4999
_cell_measurement_temperature 290.73(10)
_cell_measurement_theta_max 76.1362
_cell_measurement_theta_min 3.6373
_cell_volume 1405.28(14)
_computing_cell_refinement
;
CrysAlis PRO (Agilent, 2012)
;
_computing_data_collection
;
CrysAlis PRO (Agilent, 2012)
;
_computing_data_reduction
;
CrysAlis PRO (Agilent, 2012)
;
_computing_molecular_graphics
;
PLATON (Spek, 2009) and <i>Mercury</i> (Macrae <i>et al.</i>,
2008)
;
_computing_publication_material
;
SHELXL97 (Sheldrick, 2008) and PLATON (Spek, 2009)
;
_computing_structure_refinement
;
SHELXL97 (Sheldrick, 2008) within
<i>OLEX2</i> (Dolomanov <i>et al.</i>, 2009)
;
_computing_structure_solution
;
SHELXS97 (Sheldrick, 2008)
;
_diffrn_ambient_temperature 290.73(10)
_diffrn_detector_area_resol_mean 10.4127
_diffrn_measured_fraction_theta_full 0.9991
_diffrn_measured_fraction_theta_max 0.9983
_diffrn_measurement_device_type 'Agilent SuperNova Dual Atlas'
_diffrn_measurement_method '\w scans'
_diffrn_radiation_monochromator mirror
_diffrn_radiation_type 'Cu K\a'
_diffrn_radiation_wavelength 1.5418
_diffrn_reflns_av_R_equivalents 0.0251
_diffrn_reflns_limit_h_max 10
_diffrn_reflns_limit_h_min -10
_diffrn_reflns_limit_k_max 15
_diffrn_reflns_limit_k_min -10
_diffrn_reflns_limit_l_max 15
_diffrn_reflns_limit_l_min -15
_diffrn_reflns_number 11350
_diffrn_reflns_theta_full 66.00
_diffrn_reflns_theta_max 66.00
_diffrn_reflns_theta_min 3.64
_diffrn_standards_interval_count 0
_diffrn_standards_interval_time 0
_diffrn_standards_number 0
_exptl_absorpt_coefficient_mu 0.662
_exptl_absorpt_correction_T_max 0.942
_exptl_absorpt_correction_T_min 0.889
_exptl_absorpt_correction_type gaussian
_exptl_absorpt_process_details
;
(CrysAlis PRO; Agilent, 2012)
;
_exptl_crystal_colour 'translucent intense yellow'
_exptl_crystal_density_diffrn 1.306
_exptl_crystal_density_method 'not measured'
_exptl_crystal_description block
_exptl_crystal_F_000 584
_exptl_crystal_size_max 0.22
_exptl_crystal_size_mid 0.11
_exptl_crystal_size_min 0.09
_refine_diff_density_max 0.288
_refine_diff_density_min -0.264
_refine_ls_extinction_method none
_refine_ls_goodness_of_fit_ref 1.097
_refine_ls_hydrogen_treatment constr
_refine_ls_matrix_type full
_refine_ls_number_parameters 381
_refine_ls_number_reflns 4901
_refine_ls_number_restraints 0
_refine_ls_restrained_S_all 1.097
_refine_ls_R_factor_all 0.0634
_refine_ls_R_factor_gt 0.0571
_refine_ls_shift/su_max 0.001
_refine_ls_shift/su_mean 0.000
_refine_ls_structure_factor_coef Fsqd
_refine_ls_weighting_details 'calc w=1/[\s^2^(Fo^2^)+(0.0665P)^2^+2.0996P] where P=(Fo^2^+2Fc^2^)/3'
_refine_ls_weighting_scheme calc
_refine_ls_wR_factor_gt 0.1662
_refine_ls_wR_factor_ref 0.1708
_reflns_number_gt 4250
_reflns_number_total 4901
_reflns_threshold_expression I>2sigma(I)
_cod_data_source_file gk2545.cif
_cod_data_source_block I
_cod_original_cell_volume 1405.28(13)
_cod_database_code 2237146
_cod_database_fobs_code 2237146

loop_
_space_group_symop_id
_space_group_symop_operation_xyz
1 'x, y, z'
2 '-x, -y, -z'

loop_
_atom_site_type_symbol
_atom_site_label
_atom_site_fract_x
_atom_site_fract_y
_atom_site_fract_z
_atom_site_U_iso_or_equiv
_atom_site_adp_type
_atom_site_calc_flag
_atom_site_refinement_flags
_atom_site_occupancy
_atom_site_symmetry_multiplicity
C C10A 1.2110(3) 0.6510(2) 1.14911(19) 0.0233(6) Uani d . 1 1
C C10B 0.5292(3) 0.5977(2) 0.65022(19) 0.0226(5) Uani d . 1 1
C C11A 1.2162(3) 0.7552(2) 1.1299(2) 0.0248(6) Uani d . 1 1
C C11B 0.6625(3) 0.6286(2) 0.6358(2) 0.0252(6) Uani d . 1 1
C C12A 1.0823(3) 0.8399(2) 1.0900(2) 0.0247(6) Uani d . 1 1
C C12B 0.8112(3) 0.5498(2) 0.60494(19) 0.0232(5) Uani d . 1 1
C C13A 0.9467(3) 0.8181(2) 1.07279(19) 0.0217(5) Uani d . 1 1
C C13B 0.8205(3) 0.4465(2) 0.58699(18) 0.0211(5) Uani d . 1 1
C C14A 0.9348(3) 0.7097(2) 1.09399(18) 0.0185(5) Uani d . 1 1
C C14B 0.6822(3) 0.4108(2) 0.59782(18) 0.0188(5) Uani d . 1 1
C C15A 0.6563(3) 0.7738(2) 1.03919(19) 0.0189(5) Uani d . 1 1
C C15B 0.8340(3) 0.2220(2) 0.53924(19) 0.0192(5) Uani d . 1 1
C C16A 0.5756(3) 0.7705(2) 0.95986(19) 0.0195(5) Uani d . 1 1
C C16B 0.9259(3) 0.2403(2) 0.45797(19) 0.0192(5) Uani d . 1 1
C C17A 0.4367(3) 0.8650(2) 0.92781(19) 0.0187(5) Uani d . 1 1
C C17B 1.0714(3) 0.1530(2) 0.42227(19) 0.0186(5) Uani d . 1 1
C C18A 0.2639(3) 0.9408(2) 0.7928(2) 0.0241(6) Uani d . 1 1
C C18B 1.2700(3) 0.1079(2) 0.2833(2) 0.0253(6) Uani d . 1 1
C C19A 0.2370(3) 0.9096(2) 0.6907(2) 0.0287(6) Uani d . 1 1
C C19B 1.2224(4) 0.0354(3) 0.2187(2) 0.0381(7) Uani d . 1 1
C C1A 0.7963(3) 0.6843(2) 1.07686(18) 0.0179(5) Uani d . 1 1
C C1B 0.6856(3) 0.3039(2) 0.57936(18) 0.0192(5) Uani d . 1 1
C C2A 0.7926(3) 0.5751(2) 1.09581(18) 0.0182(5) Uani d . 1 1
C C2B 0.5461(3) 0.2731(2) 0.59795(18) 0.0187(5) Uani d . 1 1
C C3A 0.6545(3) 0.5437(2) 1.08596(18) 0.0205(5) Uani d . 1 1
C C3B 0.5413(3) 0.1676(2) 0.57712(19) 0.0218(5) Uani d . 1 1
C C4A 0.6582(3) 0.4370(2) 1.10317(19) 0.0238(5) Uani d . 1 1
C C4B 0.4033(3) 0.1420(2) 0.5929(2) 0.0242(5) Uani d . 1 1
C C5A 0.7991(3) 0.3526(2) 1.1330(2) 0.0257(6) Uani d . 1 1
C C5B 0.2589(3) 0.2189(2) 0.6321(2) 0.0234(5) Uani d . 1 1
C C6A 0.9315(3) 0.3792(2) 1.14713(19) 0.0234(5) Uani d . 1 1
C C6B 0.2578(3) 0.3206(2) 0.65261(19) 0.0218(5) Uani d . 1 1
C C7A 0.9337(3) 0.4898(2) 1.13063(18) 0.0208(5) Uani d . 1 1
C C7B 0.3988(3) 0.3521(2) 0.63505(18) 0.0191(5) Uani d . 1 1
C C8A 1.0680(3) 0.5168(2) 1.14721(18) 0.0213(5) Uani d . 1 1
C C8B 0.3970(3) 0.4574(2) 0.65117(19) 0.0213(5) Uani d . 1 1
C C9A 1.0724(3) 0.6240(2) 1.13095(18) 0.0195(5) Uani d . 1 1
C C9B 0.5332(3) 0.4892(2) 0.63321(18) 0.0197(5) Uani d . 1 1
H H10A 1.2994 0.5960 1.1746 0.028 Uiso calc R 1 1
H H10B 0.4327 0.6487 0.6717 0.027 Uiso calc R 1 1
H H11A 1.3071 0.7713 1.1428 0.030 Uiso calc R 1 1
H H11B 0.6569 0.7002 0.6460 0.030 Uiso calc R 1 1
H H12A 1.0872 0.9109 1.0755 0.030 Uiso calc R 1 1
H H12B 0.9033 0.5700 0.5970 0.028 Uiso calc R 1 1
H H13A 0.8604 0.8746 1.0468 0.026 Uiso calc R 1 1
H H13B 0.9193 0.3970 0.5670 0.025 Uiso calc R 1 1
H H15A 0.6218 0.8380 1.0739 0.023 Uiso calc R 1 1
H H15B 0.8655 0.1523 0.5735 0.023 Uiso calc R 1 1
H H16A 0.6070 0.7074 0.9237 0.023 Uiso calc R 1 1
H H16B 0.8981 0.3095 0.4229 0.023 Uiso calc R 1 1
H H18A 1.3367 0.0627 0.3362 0.030 Uiso calc R 1 1
H H18B 1.3320 0.1471 0.2407 0.030 Uiso calc R 1 1
H H18C 0.2929 1.0076 0.7845 0.029 Uiso calc R 1 1
H H18D 0.1673 0.9538 0.8379 0.029 Uiso calc R 1 1
H H19A 1.1467 0.0803 0.1714 0.057 Uiso calc R 1 1
H H19B 1.1747 -0.0112 0.2622 0.057 Uiso calc R 1 1
H H19C 1.3155 -0.0092 0.1811 0.057 Uiso calc R 1 1
H H19D 0.3357 0.8908 0.6489 0.043 Uiso calc R 1 1
H H19E 0.1588 0.9705 0.6572 0.043 Uiso calc R 1 1
H H19F 0.1991 0.8474 0.7005 0.043 Uiso calc R 1 1
H H3A 0.5599 0.5974 1.0674 0.025 Uiso calc R 1 1
H H3B 0.6342 0.1153 0.5523 0.026 Uiso calc R 1 1
H H4A 0.5668 0.4192 1.0952 0.029 Uiso calc R 1 1
H H4B 0.4034 0.0730 0.5777 0.029 Uiso calc R 1 1
H H5A 0.8009 0.2798 1.1428 0.031 Uiso calc R 1 1
H H5B 0.1661 0.1997 0.6436 0.028 Uiso calc R 1 1
H H6A 1.0229 0.3239 1.1681 0.028 Uiso calc R 1 1
H H6B 0.1635 0.3706 0.6785 0.026 Uiso calc R 1 1
H H8A 1.1580 0.4614 1.1700 0.026 Uiso calc R 1 1
H H8B 0.3018 0.5082 0.6747 0.026 Uiso calc R 1 1
O O1A 0.3710(2) 0.94528(14) 0.97524(14) 0.0244(4) Uani d . 1 1
O O1B 1.1304(2) 0.06439(14) 0.46678(14) 0.0241(4) Uani d . 1 1
O O2A 0.3930(2) 0.84993(14) 0.83614(13) 0.0209(4) Uani d . 1 1
O O2B 1.1301(2) 0.18662(14) 0.33104(13) 0.0225(4) Uani d . 1 1

loop_
_atom_site_aniso_label
_atom_site_aniso_U_11
_atom_site_aniso_U_22
_atom_site_aniso_U_33
_atom_site_aniso_U_12
_atom_site_aniso_U_13
_atom_site_aniso_U_23
C10A 0.0158(12) 0.0318(14) 0.0185(12) -0.0022(10) -0.0003(9) -0.0036(10)
C10B 0.0230(13) 0.0200(12) 0.0203(12) -0.0012(10) -0.0014(10) -0.0012(10)
C11A 0.0168(12) 0.0328(14) 0.0258(13) -0.0079(11) 0.0003(10) -0.0077(11)
C11B 0.0307(14) 0.0218(13) 0.0236(13) -0.0092(11) -0.0030(11) -0.0001(10)
C12A 0.0240(13) 0.0235(13) 0.0272(13) -0.0084(11) 0.0023(11) -0.0064(10)
C12B 0.0239(13) 0.0269(13) 0.0207(12) -0.0110(11) -0.0018(10) -0.0005(10)
C13A 0.0178(12) 0.0215(12) 0.0227(12) -0.0022(10) 0.0005(10) -0.0030(10)
C13B 0.0191(12) 0.0263(13) 0.0164(12) -0.0057(10) -0.0007(9) 0.0000(10)
C14A 0.0174(12) 0.0194(12) 0.0155(11) -0.0019(9) 0.0009(9) -0.0027(9)
C14B 0.0185(12) 0.0202(12) 0.0149(11) -0.0022(10) -0.0020(9) -0.0010(9)
C15A 0.0156(11) 0.0167(11) 0.0228(12) -0.0040(9) 0.0015(9) -0.0005(9)
C15B 0.0170(12) 0.0186(12) 0.0214(12) -0.0048(9) -0.0025(9) -0.0007(9)
C16A 0.0166(11) 0.0178(12) 0.0231(12) -0.0049(9) 0.0019(9) -0.0025(9)
C16B 0.0170(12) 0.0176(12) 0.0214(12) -0.0035(9) -0.0024(9) -0.0005(9)
C17A 0.0167(11) 0.0187(12) 0.0214(12) -0.0079(10) 0.0006(9) 0.0003(10)
C17B 0.0162(11) 0.0204(12) 0.0202(12) -0.0068(10) -0.0007(9) -0.0031(10)
C18A 0.0193(12) 0.0204(13) 0.0289(14) -0.0016(10) -0.0061(10) 0.0026(10)
C18B 0.0190(12) 0.0261(13) 0.0265(13) -0.0037(10) 0.0081(10) -0.0042(11)
C19A 0.0302(14) 0.0285(14) 0.0266(14) -0.0084(12) -0.0083(11) 0.0044(11)
C19B 0.0404(17) 0.0382(17) 0.0340(16) -0.0102(14) 0.0088(13) -0.0137(13)
C1A 0.0163(11) 0.0180(12) 0.0161(11) -0.0013(9) 0.0014(9) -0.0028(9)
C1B 0.0186(12) 0.0218(12) 0.0144(11) -0.0033(10) -0.0017(9) 0.0010(9)
C2A 0.0181(12) 0.0191(12) 0.0137(11) -0.0016(10) 0.0008(9) -0.0006(9)
C2B 0.0176(12) 0.0210(12) 0.0149(11) -0.0027(10) -0.0016(9) 0.0001(9)
C3A 0.0194(12) 0.0221(13) 0.0176(12) -0.0037(10) 0.0002(9) -0.0011(9)
C3B 0.0189(12) 0.0218(13) 0.0219(12) -0.0035(10) 0.0012(10) -0.0017(10)
C4A 0.0279(13) 0.0266(13) 0.0187(12) -0.0119(11) 0.0018(10) -0.0026(10)
C4B 0.0252(13) 0.0214(13) 0.0257(13) -0.0080(11) -0.0005(10) -0.0005(10)
C5A 0.0322(14) 0.0194(12) 0.0239(13) -0.0075(11) 0.0039(11) -0.0021(10)
C5B 0.0178(12) 0.0277(13) 0.0246(13) -0.0081(10) -0.0006(10) 0.0005(10)
C6A 0.0253(13) 0.0190(12) 0.0198(12) -0.0002(10) 0.0013(10) 0.0009(10)
C6B 0.0168(12) 0.0252(13) 0.0198(12) -0.0027(10) -0.0003(9) -0.0004(10)
C7A 0.0213(12) 0.0213(12) 0.0150(11) -0.0017(10) 0.0029(9) -0.0008(9)
C7B 0.0170(12) 0.0226(12) 0.0145(11) -0.0025(10) -0.0005(9) -0.0003(9)
C8A 0.0175(12) 0.0223(12) 0.0174(12) 0.0020(10) 0.0005(9) -0.0004(9)
C8B 0.0182(12) 0.0215(12) 0.0179(12) 0.0023(10) -0.0003(9) -0.0024(9)
C9A 0.0169(12) 0.0228(12) 0.0158(11) -0.0026(10) 0.0012(9) -0.0022(9)
C9B 0.0200(12) 0.0220(12) 0.0143(11) -0.0028(10) -0.0034(9) 0.0001(9)
O1A 0.0202(9) 0.0223(9) 0.0282(10) -0.0021(7) -0.0034(7) -0.0047(7)
O1B 0.0199(9) 0.0215(9) 0.0264(9) -0.0022(7) 0.0016(7) 0.0017(7)
O2A 0.0182(8) 0.0202(9) 0.0213(9) -0.0021(7) -0.0036(7) 0.0004(7)
O2B 0.0188(9) 0.0225(9) 0.0222(9) -0.0033(7) 0.0046(7) -0.0006(7)

loop_
_atom_type_symbol
_atom_type_description
_atom_type_scat_dispersion_real
_atom_type_scat_dispersion_imag
_atom_type_scat_source
C C 0.0181 0.0091 'International Tables Vol C Tables 4.2.6.8 and 6.1.1.4'
H H 0.0000 0.0000 'International Tables Vol C Tables 4.2.6.8 and 6.1.1.4'
O O 0.0492 0.0322 'International Tables Vol C Tables 4.2.6.8 and 6.1.1.4'

loop_
_exptl_crystal_face_index_h
_exptl_crystal_face_index_k
_exptl_crystal_face_index_l
_exptl_crystal_face_perp_dist
0 8 -1 0.0462
2 -4 5 0.0491
-1 -8 -1 0.0598
-3 0 -7 0.0608
0 8 3 0.0743
6 3 -2 0.0219
-2 0 8 0.0923
-3 -8 2 0.0551
-6 -4 0 0.0457

loop_
_geom_angle_atom_site_label_1
_geom_angle_atom_site_label_2
_geom_angle_atom_site_label_3
_geom_angle
C10A C11A H11A 120.0
C10A C11A C12A 120.0(2)
C10A C9A C14A 119.1(2)
C10B C11B H11B 120.4
C10B C11B C12B 119.1(2)
C10B C9B C14B 119.0(2)
C11A C12A H12A 119.7
C11A C10A H10A 119.4
C11A C10A C9A 121.3(2)
C11B C10B H10B 119.1
C11B C10B C9B 121.8(2)
C11B C12B H12B 119.4
C12A C11A H11A 120.0
C12A C13A H13A 119.4
C12A C13A C14A 121.2(2)
C12B C11B H11B 120.4
C12B C13B H13B 119.1
C12B C13B C14B 121.9(2)
C13A C12A C11A 120.7(2)
C13A C12A H12A 119.7
C13A C14A C9A 117.7(2)
C13B C12B C11B 121.1(2)
C13B C12B H12B 119.4
C13B C14B C9B 116.9(2)
C14A C13A H13A 119.4
C14A C1A C15A 118.6(2)
C14A C1A C2A 120.5(2)
C14B C13B H13B 119.1
C14B C1B C15B 121.1(2)
C14B C1B C2B 120.5(2)
C15A C16A C17A 121.4(2)
C15A C16A H16A 119.3
C15B C16B C17B 121.4(2)
C15B C16B H16B 119.3
C16A C15A H15A 117.3
C16A C15A C1A 125.5(2)
C16B C15B H15B 117.5
C16B C15B C1B 125.0(2)
C17A C16A H16A 119.3
C17A O2A C18A 115.54(19)
C17B C16B H16B 119.3
C17B O2B C18B 116.66(19)
C18A C19A H19F 109.5
C18A C19A H19E 109.5
C18A C19A H19D 109.5
C18B C19B H19C 109.5
C18B C19B H19B 109.5
C18B C19B H19A 109.5
C19A C18A H18D 110.3
C19A C18A H18C 110.3
C19B C18B H18B 109.4
C19B C18B H18A 109.4
C1A C15A H15A 117.3
C1A C14A C13A 122.7(2)
C1A C14A C9A 119.6(2)
C1A C2A C3A 123.9(2)
C1A C2A C7A 119.0(2)
C1B C15B H15B 117.5
C1B C2B C3B 122.9(2)
C1B C2B C7B 119.6(2)
C1B C14B C13B 124.0(2)
C1B C14B C9B 119.1(2)
C2A C3A H3A 119.2
C2A C1A C15A 121.0(2)
C2B C3B H3B 119.4
C2B C1B C15B 118.4(2)
C3A C4A C5A 121.2(3)
C3A C4A H4A 119.4
C3A C2A C7A 117.1(2)
C3B C4B C5B 121.3(2)
C3B C4B H4B 119.4
C3B C2B C7B 117.5(2)
C4A C5A H5A 120.3
C4A C3A H3A 119.2
C4A C3A C2A 121.5(2)
C4B C3B H3B 119.4
C4B C3B C2B 121.2(2)
C4B C5B H5B 120.3
C5A C6A H6A 119.1
C5A C6A C7A 121.7(2)
C5A C4A H4A 119.4
C5B C4B H4B 119.4
C5B C6B H6B 119.4
C5B C6B C7B 121.2(2)
C6A C5A H5A 120.3
C6A C5A C4A 119.4(2)
C6A C7A C2A 119.0(2)
C6B C5B H5B 120.3
C6B C5B C4B 119.5(2)
C6B C7B C2B 119.3(2)
C7A C6A H6A 119.1
C7A C8A H8A 118.9
C7A C8A C9A 122.2(2)
C7B C8B H8B 118.9
C7B C8B C9B 122.1(2)
C7B C6B H6B 119.4
C8A C7A C6A 121.5(2)
C8A C7A C2A 119.5(2)
C8A C9A C10A 121.7(2)
C8A C9A C14A 119.2(2)
C8B C9B C10B 121.4(2)
C8B C9B C14B 119.6(2)
C8B C7B C6B 121.7(2)
C8B C7B C2B 119.1(2)
C9A C10A H10A 119.4
C9A C8A H8A 118.9
C9B C10B H10B 119.1
C9B C8B H8B 118.9
H18A C18B H18B 108.0
H18C C18A H18D 108.5
H19A C19B H19C 109.5
H19A C19B H19B 109.5
H19B C19B H19C 109.5
H19D C19A H19F 109.5
H19D C19A H19E 109.5
H19E C19A H19F 109.5
O1A C17A C16A 125.9(2)
O1A C17A O2A 123.9(2)
O1B C17B C16B 125.9(2)
O1B C17B O2B 124.2(2)
O2A C18A C19A 107.3(2)
O2A C18A H18D 110.3
O2A C18A H18C 110.3
O2A C17A C16A 110.2(2)
O2B C18B C19B 111.0(2)
O2B C18B H18B 109.4
O2B C18B H18A 109.4
O2B C17B C16B 109.9(2)

loop_
_geom_bond_atom_site_label_1
_geom_bond_atom_site_label_2
_geom_bond_distance
C10A C11A 1.358(4)
C10A H10A 0.9300
C10B H10B 0.9300
C11A H11A 0.9300
C11B C10B 1.359(4)
C11B H11B 0.9300
C12A C11A 1.424(4)
C12A H12A 0.9300
C12B C11B 1.426(4)
C12B C13B 1.350(4)
C12B H12B 0.9300
C13A C12A 1.364(4)
C13A H13A 0.9300
C13B H13B 0.9300
C14A C13A 1.434(4)
C14A C9A 1.436(3)
C14B C13B 1.436(4)
C14B C9B 1.442(3)
C14B C1B 1.412(4)
C15A C16A 1.328(4)
C15A H15A 0.9300
C15B H15B 0.9300
C16A C17A 1.478(3)
C16A H16A 0.9300
C16B C17B 1.478(3)
C16B C15B 1.330(4)
C16B H16B 0.9300
C18A C19A 1.497(4)
C18A H18D 0.9700
C18A H18C 0.9700
C18B C19B 1.500(4)
C18B H18B 0.9700
C18B H18A 0.9700
C19A H19F 0.9600
C19A H19E 0.9600
C19A H19D 0.9600
C19B H19C 0.9600
C19B H19B 0.9600
C19B H19A 0.9600
C1A C15A 1.476(3)
C1A C14A 1.414(4)
C1A C2A 1.415(4)
C1B C15B 1.479(3)
C2A C3A 1.432(4)
C2A C7A 1.445(3)
C2B C3B 1.429(4)
C2B C7B 1.443(3)
C2B C1B 1.413(4)
C3A H3A 0.9300
C3B H3B 0.9300
C4A C5A 1.418(4)
C4A C3A 1.362(4)
C4A H4A 0.9300
C4B C3B 1.362(4)
C4B C5B 1.424(4)
C4B H4B 0.9300
C5A H5A 0.9300
C5B H5B 0.9300
C6A C5A 1.360(4)
C6A H6A 0.9300
C6B C5B 1.361(4)
C6B H6B 0.9300
C7A C6A 1.427(4)
C7B C8B 1.389(4)
C7B C6B 1.429(4)
C8A C7A 1.387(4)
C8A H8A 0.9300
C8B H8B 0.9300
C9A C10A 1.428(4)
C9A C8A 1.391(4)
C9B C10B 1.427(4)
C9B C8B 1.392(4)
O1A C17A 1.207(3)
O1B C17B 1.205(3)
O2A C18A 1.454(3)
O2A C17A 1.347(3)
O2B C18B 1.453(3)
O2B C17B 1.349(3)

loop_
_geom_hbond_atom_site_label_D
_geom_hbond_atom_site_label_H
_geom_hbond_atom_site_label_A
_geom_hbond_site_symmetry_A
_geom_hbond_distance_DH
_geom_hbond_distance_HA
_geom_hbond_distance_DA
_geom_hbond_angle_DHA
C13A H13A O1A 2_677 0.930 2.56 3.455(3) 163
C18B H18B O2A 2_766 0.970 2.56 3.422(3) 148
C3B H3B O1B 2_756 0.930 2.57 3.470(3) 162
C6A H6A O2B 1_556 0.930 2.67 3.438(3) 140
C19A H19E O1B 1_465 0.960 2.66 3.409(3) 135
C6B H6B Cg1 2_667 0.930 2.81 3.447(3) 126
C8B H8B Cg2 2_667 0.930 2.82 3.439(3) 124

loop_
_geom_torsion_atom_site_label_1
_geom_torsion_atom_site_label_2
_geom_torsion_atom_site_label_3
_geom_torsion_atom_site_label_4
_geom_torsion
C10A C9A C8A C7A 179.5(2)
C10B C9B C8B C7B -180.0(2)
C11B C12B C13B C14B 0.1(4)
C12B C11B C10B C9B -1.3(4)
C13A C12A C11A C10A 1.4(4)
C13A C14A C9A C10A 2.7(3)
C13A C14A C9A C8A -176.7(2)
C13B C12B C11B C10B 1.9(4)
C13B C14B C9B C10B 3.1(3)
C13B C14B C9B C8B -176.1(2)
C13B C14B C1B C15B -4.6(4)
C13B C14B C1B C2B 176.0(2)
C14A C13A C12A C11A -0.1(4)
C14A C9A C10A C11A -1.5(4)
C14A C9A C8A C7A -1.1(4)
C14A C1A C15A C16A 130.4(3)
C14A C1A C2A C3A 176.4(2)
C14A C1A C2A C7A -1.4(3)
C14B C9B C10B C11B -1.2(4)
C14B C9B C8B C7B -0.7(4)
C14B C1B C15B C16B -49.8(4)
C15A C16A C17A O2A 169.2(2)
C15A C16A C17A O1A -10.2(4)
C15A C1A C14A C13A -2.3(4)
C15A C1A C14A C9A 179.8(2)
C15A C1A C2A C3A -3.5(4)
C15A C1A C2A C7A 178.7(2)
C15B C16B C17B O2B 171.2(2)
C15B C16B C17B O1B -8.7(4)
C17A O2A C18A C19A 178.4(2)
C17B C16B C15B C1B -179.1(2)
C17B O2B C18B C19B 87.3(3)
C18A O2A C17A C16A -176.1(2)
C18A O2A C17A O1A 3.3(3)
C18B O2B C17B C16B -177.5(2)
C18B O2B C17B O1B 2.4(4)
C1A C15A C16A C17A -179.8(2)
C1A C14A C13A C12A -179.9(2)
C1A C14A C9A C10A -179.3(2)
C1A C14A C9A C8A 1.3(3)
C1A C2A C3A C4A 178.7(2)
C1A C2A C7A C6A -178.4(2)
C1A C2A C7A C8A 1.6(3)
C1B C2B C3B C4B -177.8(2)
C1B C2B C7B C8B 0.4(3)
C1B C2B C7B C6B 179.3(2)
C1B C14B C13B C12B 179.6(2)
C1B C14B C9B C10B -179.0(2)
C1B C14B C9B C8B 1.8(3)
C2A C7A C6A C5A -1.4(4)
C2A C1A C15A C16A -49.8(4)
C2A C1A C14A C13A 177.9(2)
C2A C1A C14A C9A 0.0(3)
C2B C7B C8B C9B -0.3(4)
C2B C7B C6B C5B -2.0(4)
C2B C1B C15B C16B 129.6(3)
C3A C4A C5A C6A 1.6(4)
C3A C2A C7A C6A 3.7(3)
C3A C2A C7A C8A -176.3(2)
C3B C4B C5B C6B 1.1(4)
C3B C2B C7B C8B -176.8(2)
C3B C2B C7B C6B 2.2(3)
C3B C2B C1B C15B -1.7(4)
C3B C2B C1B C14B 177.7(2)
C5A C4A C3A C2A 0.9(4)
C5B C4B C3B C2B -0.9(4)
C6B C7B C8B C9B -179.3(2)
C7A C6A C5A C4A -1.3(4)
C7A C2A C3A C4A -3.5(3)
C7B C6B C5B C4B 0.3(4)
C7B C2B C3B C4B -0.8(4)
C7B C2B C1B C15B -178.7(2)
C7B C2B C1B C14B 0.7(4)
C8A C7A C6A C5A 178.6(2)
C8A C9A C10A C11A 177.9(2)
C8B C9B C10B C11B 178.0(2)
C8B C7B C6B C5B 176.9(2)
C9A C10A C11A C12A -0.6(4)
C9A C8A C7A C6A 179.6(2)
C9A C8A C7A C2A -0.3(4)
C9A C14A C13A C12A -1.9(4)
C9B C14B C13B C12B -2.6(4)
C9B C14B C1B C15B 177.6(2)
C9B C14B C1B C2B -1.7(3)
